data_7025942
loop_
_publ_author_name
'Romero-Fern\'andez, Javier'
'Carrillo-Hermosilla, Fernando'
'Anti\~nolo, Antonio'
'Alonso-Moreno, Carlos'
'Rodr\'iguez, Ana M'
'L\'opez-Solera, Isabel'
'Otero, Antonio'

_publ_section_title
;
 Oxo- and imido-alkoxide vanadium complexes as precatalysts for the
 guanylation of aromatic amines.
;
_journal_issue 28
_journal_name_full 'Dalton transactions (Cambridge, England : 2003)'
_journal_page_first 6419
_journal_page_last 6425
_journal_paper_doi 10.1039/c0dt00064g
_journal_volume 39
_journal_year 2010
_chemical_formula_moiety 'C28 H46 Cl2 N2 O4 V2'
_chemical_formula_sum 'C28 H46 Cl2 N2 O4 V2'
_chemical_formula_weight 647.45
_chemical_name_systematic
;
?
;
_space_group_IT_number 14
_symmetry_cell_setting monoclinic
_symmetry_space_group_name_Hall '-P 2ybc'
_symmetry_space_group_name_H-M 'P 1 21/c 1'
_atom_sites_solution_hydrogens geom
_atom_sites_solution_primary direct
_atom_sites_solution_secondary difmap
_audit_creation_method SHELXL-97
_cell_angle_alpha 90.00
_cell_angle_beta 97.565(6)
_cell_angle_gamma 90.00
_cell_formula_units_Z 2
_cell_length_a 7.727(4)
_cell_length_b 28.197(3)
_cell_length_c 7.648(4)
_cell_measurement_reflns_used 1285
_cell_measurement_temperature 220(2)
_cell_measurement_theta_max 19.538
_cell_measurement_theta_min 2.659
_cell_volume 1651.8(12)
_computing_cell_refinement 'Bruker SAINT'
_computing_data_collection 'Bruker APEX'
_computing_data_reduction 'Bruker SAINT'
_computing_molecular_graphics 'Bruker SHELXTL'
_computing_publication_material 'Bruker SHELXTL'
_computing_structure_refinement 'SHELXL-97 (Sheldrick, 1997)'
_computing_structure_solution 'SHELXS-97 (Sheldrick, 1990)'
_diffrn_ambient_temperature 220(2)
_diffrn_measured_fraction_theta_full 0.999
_diffrn_measured_fraction_theta_max 0.999
_diffrn_measurement_device_type 'CCD area detector'
_diffrn_measurement_method 'omega scans'
_diffrn_radiation_monochromator graphite
_diffrn_radiation_source 'fine-focus sealed tube'
_diffrn_radiation_type MoK\a
_diffrn_radiation_wavelength 0.71073
_diffrn_reflns_av_R_equivalents 0.0570
_diffrn_reflns_av_sigmaI/netI 0.0563
_diffrn_reflns_limit_h_max 9
_diffrn_reflns_limit_h_min -9
_diffrn_reflns_limit_k_max 30
_diffrn_reflns_limit_k_min -33
_diffrn_reflns_limit_l_max 9
_diffrn_reflns_limit_l_min -9
_diffrn_reflns_number 10448
_diffrn_reflns_theta_full 25.00
_diffrn_reflns_theta_max 25.00
_diffrn_reflns_theta_min 2.66
_exptl_absorpt_coefficient_mu 0.760
_exptl_absorpt_correction_T_max 0.9143
_exptl_absorpt_correction_T_min 0.7930
_exptl_absorpt_correction_type multi-scan
_exptl_absorpt_process_details SADABS
_exptl_crystal_colour red
_exptl_crystal_density_diffrn 1.302
_exptl_crystal_density_method 'not measured'
_exptl_crystal_description block
_exptl_crystal_F_000 680
_exptl_crystal_size_max 0.32
_exptl_crystal_size_mid 0.25
_exptl_crystal_size_min 0.12
_refine_diff_density_max 0.284
_refine_diff_density_min -0.325
_refine_diff_density_rms 0.062
_refine_ls_extinction_method none
_refine_ls_goodness_of_fit_ref 0.851
_refine_ls_hydrogen_treatment constr
_refine_ls_matrix_type full
_refine_ls_number_parameters 178
_refine_ls_number_reflns 2910
_refine_ls_number_restraints 0
_refine_ls_restrained_S_all 0.851
_refine_ls_R_factor_all 0.0675
_refine_ls_R_factor_gt 0.0424
_refine_ls_shift/su_max 0.050
_refine_ls_shift/su_mean 0.006
_refine_ls_structure_factor_coef Fsqd
_refine_ls_weighting_details 'calc w=1/[\s^2^(Fo^2^)+(0.1024P)^2^+3.7528P] where P=(Fo^2^+2Fc^2^)/3'
_refine_ls_weighting_scheme calc
_refine_ls_wR_factor_gt 0.1116
_refine_ls_wR_factor_ref 0.1371
_reflns_number_gt 2056
_reflns_number_total 2910
_reflns_threshold_expression >2sigma(I)
_cod_data_source_file c0dt00064g.txt
_cod_data_source_block 8
_cod_original_cell_volume 1651.9(11)
_cod_original_sg_symbol_H-M P21/c
_cod_database_code 7025942

loop_
_symmetry_equiv_pos_as_xyz
'x, y, z'
'-x, y+1/2, -z+1/2'
'-x, -y, -z'
'x, -y-1/2, z-1/2'

loop_
_atom_site_label
_atom_site_type_symbol
_atom_site_fract_x
_atom_site_fract_y
_atom_site_fract_z
_atom_site_U_iso_or_equiv
_atom_site_adp_type
_atom_site_occupancy
_atom_site_symmetry_multiplicity
_atom_site_calc_flag
_atom_site_refinement_flags
V1 V 0.06202(7) 0.458358(19) 0.37364(7) 0.0273(2) Uani 1 1 d .
Cl1 Cl -0.17155(11) 0.44971(3) 0.16821(12) 0.0399(3) Uani 1 1 d .
N1 N 0.1336(3) 0.40272(10) 0.3928(4) 0.0285(6) Uani 1 1 d .
O1 O 0.0330(3) 0.46923(8) 0.6054(3) 0.0298(5) Uani 1 1 d .
O2 O 0.2389(3) 0.48688(8) 0.2901(3) 0.0374(6) Uani 1 1 d .
C1 C 0.2002(4) 0.35719(12) 0.4162(4) 0.0302(8) Uani 1 1 d .
C2 C 0.3584(5) 0.34917(13) 0.5259(5) 0.0350(8) Uani 1 1 d .
C3 C 0.4204(5) 0.30318(14) 0.5410(5) 0.0472(10) Uani 1 1 d .
H3 H 0.5262 0.2969 0.6158 0.057 Uiso 1 1 calc R
C4 C 0.3333(6) 0.26627(14) 0.4509(6) 0.0534(11) Uani 1 1 d .
H4 H 0.3801 0.2351 0.4615 0.064 Uiso 1 1 calc R
C5 C 0.1785(5) 0.27464(13) 0.3456(6) 0.0489(11) Uani 1 1 d .
H5 H 0.1190 0.2489 0.2843 0.059 Uiso 1 1 calc R
C6 C 0.1067(5) 0.31939(13) 0.3261(5) 0.0357(8) Uani 1 1 d .
C7 C 0.4615(5) 0.38844(14) 0.6237(5) 0.0422(9) Uani 1 1 d .
H7 H 0.3955 0.4187 0.5982 0.051 Uiso 1 1 calc R
C8 C 0.4832(6) 0.38026(16) 0.8240(6) 0.0589(12) Uani 1 1 d .
H8A H 0.3679 0.3771 0.8631 0.088 Uiso 1 1 calc R
H8B H 0.5447 0.4073 0.8841 0.088 Uiso 1 1 calc R
H8C H 0.5507 0.3512 0.8527 0.088 Uiso 1 1 calc R
C9 C 0.6402(5) 0.39396(16) 0.5596(7) 0.0641(13) Uani 1 1 d .
H9A H 0.7139 0.3667 0.5990 0.096 Uiso 1 1 calc R
H9B H 0.6960 0.4232 0.6083 0.096 Uiso 1 1 calc R
H9C H 0.6250 0.3955 0.4305 0.096 Uiso 1 1 calc R
C10 C -0.0606(5) 0.32878(13) 0.2035(5) 0.0415(9) Uani 1 1 d .
H10 H -0.1164 0.3574 0.2490 0.050 Uiso 1 1 calc R
C11 C -0.0157(6) 0.34088(17) 0.0228(5) 0.0591(12) Uani 1 1 d .
H11A H 0.0675 0.3673 0.0321 0.089 Uiso 1 1 calc R
H11B H -0.1221 0.3501 -0.0539 0.089 Uiso 1 1 calc R
H11C H 0.0365 0.3132 -0.0272 0.089 Uiso 1 1 calc R
C12 C -0.1921(6) 0.28847(17) 0.1975(7) 0.0751(16) Uani 1 1 d .
H12A H -0.1440 0.2602 0.1471 0.113 Uiso 1 1 calc R
H12B H -0.3004 0.2978 0.1243 0.113 Uiso 1 1 calc R
H12C H -0.2166 0.2814 0.3173 0.113 Uiso 1 1 calc R
C13 C 0.0606(5) 0.43863(13) 0.7546(5) 0.0373(9) Uani 1 1 d .
H13A H 0.0576 0.4056 0.7149 0.056 Uiso 1 1 calc R
H13B H -0.0313 0.4438 0.8294 0.056 Uiso 1 1 calc R
H13C H 0.1747 0.4454 0.8222 0.056 Uiso 1 1 calc R
C14 C 0.3926(6) 0.47145(17) 0.2332(7) 0.0589(12) Uani 1 1 d .
H14A H 0.4919 0.4800 0.3208 0.088 Uiso 1 1 calc R
H14B H 0.4057 0.4865 0.1202 0.088 Uiso 1 1 calc R
H14C H 0.3888 0.4369 0.2185 0.088 Uiso 1 1 calc R

loop_
_atom_site_aniso_label
_atom_site_aniso_U_11
_atom_site_aniso_U_22
_atom_site_aniso_U_33
_atom_site_aniso_U_23
_atom_site_aniso_U_13
_atom_site_aniso_U_12
V1 0.0268(3) 0.0284(3) 0.0266(3) -0.0002(2) 0.0030(2) 0.0026(2)
Cl1 0.0357(5) 0.0434(5) 0.0377(5) -0.0029(4) -0.0062(4) 0.0047(4)
N1 0.0263(14) 0.0306(15) 0.0278(15) -0.0015(12) 0.0011(11) 0.0014(11)
O1 0.0372(13) 0.0289(12) 0.0236(12) 0.0063(10) 0.0048(10) 0.0059(10)
O2 0.0376(14) 0.0326(14) 0.0431(15) 0.0052(11) 0.0090(11) 0.0000(10)
C1 0.0323(18) 0.0315(18) 0.0271(18) 0.0028(14) 0.0047(15) 0.0026(14)
C2 0.0329(19) 0.039(2) 0.033(2) 0.0033(16) 0.0020(15) 0.0043(15)
C3 0.046(2) 0.041(2) 0.051(3) 0.0067(19) -0.0040(19) 0.0099(18)
C4 0.066(3) 0.026(2) 0.065(3) 0.0013(19) 0.000(2) 0.0100(19)
C5 0.059(3) 0.028(2) 0.058(3) -0.0025(18) -0.002(2) -0.0046(18)
C6 0.042(2) 0.033(2) 0.032(2) 0.0009(16) 0.0044(16) -0.0055(15)
C7 0.035(2) 0.040(2) 0.049(2) 0.0019(18) -0.0054(18) 0.0017(16)
C8 0.056(3) 0.063(3) 0.053(3) -0.006(2) -0.012(2) 0.009(2)
C9 0.038(2) 0.060(3) 0.094(4) 0.006(3) 0.004(2) -0.007(2)
C10 0.046(2) 0.031(2) 0.045(2) -0.0016(17) -0.0046(17) -0.0035(16)
C11 0.069(3) 0.063(3) 0.044(3) 0.007(2) 0.003(2) 0.015(2)
C12 0.069(3) 0.061(3) 0.087(4) 0.011(3) -0.021(3) -0.026(3)
C13 0.047(2) 0.033(2) 0.031(2) 0.0084(15) 0.0047(17) 0.0069(16)
C14 0.047(2) 0.060(3) 0.074(3) 0.013(2) 0.022(2) 0.006(2)

loop_
_atom_type_symbol
_atom_type_description
_atom_type_scat_dispersion_real
_atom_type_scat_dispersion_imag
_atom_type_scat_source
C C 0.0033 0.0016 'International Tables Vol C Tables 4.2.6.8 and 6.1.1.4'
H H 0.0000 0.0000 'International Tables Vol C Tables 4.2.6.8 and 6.1.1.4'
N N 0.0061 0.0033 'International Tables Vol C Tables 4.2.6.8 and 6.1.1.4'
O O 0.0106 0.0060 'International Tables Vol C Tables 4.2.6.8 and 6.1.1.4'
Cl Cl 0.1484 0.1585 'International Tables Vol C Tables 4.2.6.8 and 6.1.1.4'
V V 0.3005 0.5294 'International Tables Vol C Tables 4.2.6.8 and 6.1.1.4'

loop_
_geom_angle_atom_site_label_1
_geom_angle_atom_site_label_2
_geom_angle_atom_site_label_3
_geom_angle
_geom_angle_site_symmetry_1
_geom_angle_site_symmetry_3
N1 V1 O2 101.33(12) . .
N1 V1 O1 98.82(12) . .
O2 V1 O1 117.90(11) . .
N1 V1 O1 170.69(12) . 3_566
O2 V1 O1 83.38(10) . 3_566
O1 V1 O1 71.88(10) . 3_566
N1 V1 Cl1 100.75(10) . .
O2 V1 Cl1 112.54(9) . .
O1 V1 Cl1 120.22(8) . .
O1 V1 Cl1 84.59(7) 3_566 .
C1 N1 V1 176.8(2) . .
C13 O1 V1 130.2(2) . .
C13 O1 V1 121.6(2) . 3_566
V1 O1 V1 108.12(10) . 3_566
C14 O2 V1 134.6(3) . .
N1 C1 C2 120.3(3) . .
N1 C1 C6 118.5(3) . .
C2 C1 C6 121.2(3) . .
C3 C2 C1 117.7(3) . .
C3 C2 C7 119.6(3) . .
C1 C2 C7 122.7(3) . .
C4 C3 C2 121.8(4) . .
C3 C4 C5 119.7(4) . .
C6 C5 C4 121.9(4) . .
C5 C6 C1 117.7(3) . .
C5 C6 C10 121.6(3) . .
C1 C6 C10 120.6(3) . .
C2 C7 C9 110.9(3) . .
C2 C7 C8 111.5(3) . .
C9 C7 C8 110.5(3) . .
C6 C10 C11 109.1(3) . .
C6 C10 C12 113.6(3) . .
C11 C10 C12 112.0(4) . .

loop_
_geom_bond_atom_site_label_1
_geom_bond_atom_site_label_2
_geom_bond_distance
_geom_bond_site_symmetry_2
V1 N1 1.663(3) .
V1 O2 1.775(2) .
V1 O1 1.842(2) .
V1 O1 2.183(2) 3_566
V1 Cl1 2.2447(12) .
N1 C1 1.386(4) .
O1 C13 1.424(4) .
O1 V1 2.183(2) 3_566
O2 C14 1.388(5) .
C1 C2 1.407(5) .
C1 C6 1.415(5) .
C2 C3 1.382(5) .
C2 C7 1.504(5) .
C3 C4 1.375(6) .
C4 C5 1.372(6) .
C5 C6 1.379(5) .
C6 C10 1.517(5) .
C7 C9 1.533(6) .
C7 C8 1.537(6) .
C10 C11 1.507(6) .
C10 C12 1.521(5) .
